data_1531009
loop_
_publ_author_name
'Yarmolyuk, Ya.P.'
'Grin', Yu.'
'Gladyshevskii, E.I.'

_publ_section_title
;
 Crystal structure of Hf3 Ni2 Si3
;
_journal_name_full Kristallografiya
_journal_page_first 726
_journal_page_last 730
_journal_volume 22
_journal_year 1977
_chemical_formula_sum 'Hf3 Ni2 Si3'
_space_group_IT_number 63
_symmetry_space_group_name_Hall '-C 2c 2'
_symmetry_space_group_name_H-M 'C m c m'
_cell_angle_alpha 90
_cell_angle_beta 90
_cell_angle_gamma 90
_cell_formula_units_Z 4
_cell_length_a 3.831
_cell_length_b 9.862
_cell_length_c 13.003
_cell_volume 491.271
_citation_journal_id_ASTM KRISAJ
_cod_data_source_file Yarmolyuk_KRISAJ_1977_161.cif
_cod_data_source_block Hf3Ni2Si3
_cod_original_cell_volume 491.2706
_cod_database_code 1531009

loop_
_symmetry_equiv_pos_as_xyz
x,y,z
-x,-y,z+1/2
x,-y,-z
-x,y,-z+1/2
-x,-y,-z
x,y,-z-1/2
-x,y,z
x,-y,z-1/2
x+1/2,y+1/2,z
-x+1/2,-y+1/2,z+1/2
x+1/2,-y+1/2,-z
-x+1/2,y+1/2,-z+1/2
-x+1/2,-y+1/2,-z
x+1/2,y+1/2,-z-1/2
-x+1/2,y+1/2,z
x+1/2,-y+1/2,z-1/2

loop_
_atom_site_label
_atom_site_type_symbol
_atom_site_fract_x
_atom_site_fract_y
_atom_site_fract_z
_atom_site_occupancy
_atom_site_U_iso_or_equiv
Hf2 Hf 0 0.1337 0.25 1 0.0
Si2 Si 0 0.8342 0.25 1 0.0
Si1 Si 0 0.109 0.0388 1 0.0
Ni1 Ni 0 0.7166 0.0844 1 0.0
Hf1 Hf 0 0.4268 0.1177 1 0.0
